data_7712446
loop_
_publ_author_name
'Adilkhanova, Aziza'
'Frolova, Valeriya F.'
'Yessengazin, Azamat'
'\"Oztop\,cu, \"Ozg\"ur'
'Gudun, Kristina A.'
'Segizbayev, Medet'
'Matsokin, Nikita A.'
'Dmitrienko, Anton'
'Pilkington, Melanie'
'Khalimon, Andrey Y.'

_publ_section_title
;
 Synthesis and catalytic performance of nickel phosphinite pincer
 complexes in deoxygenative hydroboration of amides
;
_journal_issue 9
_journal_name_full 'Dalton Transactions'
_journal_page_first 2872
_journal_page_last 2886
_journal_paper_doi 10.1039/D2DT03801C
_journal_volume 52
_journal_year 2023
_chemical_formula_moiety 'C15 H28.36 B0.84 Br0.16 N Ni O P'
_chemical_formula_sum 'C15 H28.36 B0.84 Br0.16 N Ni O P'
_chemical_formula_weight 350.29
_space_group_crystal_system triclinic
_space_group_IT_number 2
_space_group_name_Hall '-P 1'
_space_group_name_H-M_alt 'P -1'
_atom_sites_solution_hydrogens mixed
_atom_sites_solution_primary dual
_audit_creation_date 2021-02-12
_audit_creation_method
;
Olex2 1.2
(compiled 2018.05.29 svn.r3508 for OlexSys, GUI svn.r5506)
;
_audit_update_record
;
2022-10-26 deposited with the CCDC.	2023-02-07 downloaded from the CCDC.
;
_cell_angle_alpha 66.939(4)
_cell_angle_beta 78.797(4)
_cell_angle_gamma 75.715(4)
_cell_formula_units_Z 2
_cell_length_a 9.3802(11)
_cell_length_b 9.4495(11)
_cell_length_c 10.9044(13)
_cell_measurement_reflns_used 9888
_cell_measurement_temperature 150.0(1)
_cell_measurement_theta_max 28.517
_cell_measurement_theta_min 2.254
_cell_volume 856.63(18)
_computing_cell_refinement 'SAINT v8.34A (Bruker, 2013)'
_computing_data_reduction 'SAINT v8.34A (Bruker, 2013)'
_computing_molecular_graphics 'Olex2 (Dolomanov et al., 2009)'
_computing_publication_material 'Olex2 (Dolomanov et al., 2009)'
_computing_structure_refinement 'ShelXL (Sheldrick, 2015)'
_computing_structure_solution 'ShelXT (Sheldrick, 2015)'
_diffrn_ambient_temperature 150.0(1)
_diffrn_measured_fraction_theta_full 1.000
_diffrn_measured_fraction_theta_max 0.992
_diffrn_measurement_device_type 'Bruker APEX-II CCD'
_diffrn_measurement_method '\f and \w scans'
_diffrn_radiation_type MoK\a
_diffrn_radiation_wavelength 0.71073
_diffrn_reflns_av_R_equivalents 0.0491
_diffrn_reflns_av_unetI/netI 0.0312
_diffrn_reflns_Laue_measured_fraction_full 1.000
_diffrn_reflns_Laue_measured_fraction_max 0.992
_diffrn_reflns_limit_h_max 12
_diffrn_reflns_limit_h_min -12
_diffrn_reflns_limit_k_max 12
_diffrn_reflns_limit_k_min -12
_diffrn_reflns_limit_l_max 14
_diffrn_reflns_limit_l_min -14
_diffrn_reflns_number 21084
_diffrn_reflns_point_group_measured_fraction_full 1.000
_diffrn_reflns_point_group_measured_fraction_max 0.992
_diffrn_reflns_theta_full 25.242
_diffrn_reflns_theta_max 28.557
_diffrn_reflns_theta_min 2.042
_diffrn_standards_number 0
_exptl_absorpt_coefficient_mu 1.594
_exptl_absorpt_correction_T_max 0.7457
_exptl_absorpt_correction_T_min 0.4801
_exptl_absorpt_correction_type multi-scan
_exptl_absorpt_process_details
'SADABS-2014/4 (Bruker,2014/4) was used for absorption correction. wR2(int) was 0.1236 before and 0.0762 after correction. The Ratio of minimum to maximum transmission is 0.6438. The \l/2 correction factor is 0.00150.'
_exptl_crystal_colour 'clear reddish orange'
_exptl_crystal_colour_lustre clear
_exptl_crystal_colour_modifier reddish
_exptl_crystal_colour_primary orange
_exptl_crystal_density_diffrn 1.358
_exptl_crystal_description block
_exptl_crystal_F_000 372
_exptl_crystal_recrystallization_method 'Re-crystallisation from solvent: Diethyl ether'
_exptl_crystal_size_max 0.295
_exptl_crystal_size_mid 0.26
_exptl_crystal_size_min 0.082
_refine_diff_density_max 0.785
_refine_diff_density_min -0.605
_refine_diff_density_rms 0.064
_refine_ls_extinction_method none
_refine_ls_goodness_of_fit_ref 1.048
_refine_ls_hydrogen_treatment mixed
_refine_ls_matrix_type full
_refine_ls_number_parameters 213
_refine_ls_number_reflns 4327
_refine_ls_number_restraints 12
_refine_ls_restrained_S_all 1.047
_refine_ls_R_factor_all 0.0308
_refine_ls_R_factor_gt 0.0278
_refine_ls_shift/su_max 0.001
_refine_ls_shift/su_mean 0.000
_refine_ls_structure_factor_coef Fsqd
_refine_ls_weighting_details 'w=1/[\s^2^(Fo^2^)+(0.0297P)^2^+0.5134P] where P=(Fo^2^+2Fc^2^)/3'
_refine_ls_weighting_scheme calc
_refine_ls_wR_factor_gt 0.0690
_refine_ls_wR_factor_ref 0.0710
_reflns_Friedel_coverage 0.000
_reflns_number_gt 4017
_reflns_number_total 4327
_reflns_threshold_expression 'I > 2\s(I)'
_cod_data_source_file d2dt03801c2.cif
_cod_data_source_block az032b_150k_0m
_cod_database_code 7712446
_shelx_shelxl_version_number 2018/3
_shelx_space_group_comment
;
The symmetry employed for this shelxl refinement is uniquely defined
by the following loop, which should always be used as a source of
symmetry information in preference to the above space-group names.
They are only intended as comments.
;
_shelx_estimated_absorpt_t_max 0.880
_shelx_estimated_absorpt_t_min 0.651
_olex2_refinement_description
;
1. Fixed Uiso
 At 1.2 times of:
  All C(H) groups, All C(H,H) groups
 At 1.5 times of:
  All C(H,H,H) groups
2. Restrained distances
 H1D-B1
 1.2 with sigma of 0.02
 H1F-B1
 1.2 with sigma of 0.02
 B1-H1E
 1.2 with sigma of 0.02
 B1-H1G
 1.2 with sigma of 0.02
 H1F-B1 \\sim B1-H1D
 with sigma of 0.02
 H1E-B1 \\sim B1-H1G
 with sigma of 0.02
3. Uiso/Uaniso restraints and constraints
Uanis(B1) \\sim Ueq: with sigma of 0.1 and sigma for terminal atoms of 0.2
4. Others
 Sof(H1D)=Sof(H1E)=Sof(H1F)=Sof(H1G)=Sof(B1)=1-FVAR(1)
 Sof(Br1)=FVAR(1)
5.a Ternary CH refined with riding coordinates:
 C10(H10), C13(H13)
5.b Secondary CH2 refined with riding coordinates:
 C3(H3A,H3B)
5.c Aromatic/amide H refined with riding coordinates:
 C5(H5), C6(H6), C7(H7)
5.d Idealised Me refined as rotating group:
 C1(H1A,H1B,H1C), C2(H2A,H2B,H2C), C11(H11A,H11B,H11C), C12(H12A,H12B,H12C),
 C14(H14A,H14B,H14C), C15(H15A,H15B,H15C)
;
_olex2_exptl_crystal_mounting_method 'on glass microloop covered with paratone oil.'
_olex2_submission_special_instructions 'No special instructions were received'

loop_
_space_group_symop_operation_xyz
'x, y, z'
'-x, -y, -z'

loop_
_atom_site_label
_atom_site_type_symbol
_atom_site_fract_x
_atom_site_fract_y
_atom_site_fract_z
_atom_site_U_iso_or_equiv
_atom_site_adp_type
_atom_site_occupancy
_atom_site_site_symmetry_order
_atom_site_calc_flag
_atom_site_refinement_flags_posn
_atom_site_refinement_flags_adp
_atom_site_refinement_flags_occupancy
_atom_site_disorder_assembly
_atom_site_disorder_group
Br1 Br 0.1701(8) 1.0049(5) 0.6996(5) 0.0286(13) Uani 0.1613(11) 1 d . . P A 2
H1D H 0.098(2) 0.911(3) 0.745(2) 0.025(6) Uiso 0.8387(11) 1 d D . P A 1
H1E H 0.178(3) 1.054(3) 0.5775(18) 0.043(8) Uiso 0.8387(11) 1 d D . P A 1
H1F H 0.302(2) 0.917(3) 0.724(3) 0.038(7) Uiso 0.8387(11) 1 d D . P A 1
H1G H 0.160(3) 1.086(3) 0.752(2) 0.037(7) Uiso 0.8387(11) 1 d D . P A 1
Ni1 Ni 0.24023(2) 0.73709(2) 0.80380(2) 0.01340(6) Uani 1 1 d . . . . .
P002 P 0.26785(4) 0.68057(4) 0.62916(4) 0.01417(8) Uani 1 1 d . . . . .
O1 O 0.30620(12) 0.48630(12) 0.67665(10) 0.0186(2) Uani 1 1 d . . . . .
N1 N 0.19844(13) 0.72609(14) 0.99603(12) 0.0151(2) Uani 1 1 d . . . . .
C1 C 0.22466(19) 0.85991(18) 1.02204(16) 0.0227(3) Uani 1 1 d . . . . .
H1A H 0.329802 0.866279 0.999154 0.034 Uiso 1 1 calc GR . . . .
H1B H 0.196165 0.844571 1.117087 0.034 Uiso 1 1 calc GR . . . .
H1C H 0.165344 0.957280 0.967061 0.034 Uiso 1 1 calc GR . . . .
C2 C 0.03812(16) 0.71780(19) 1.03363(16) 0.0210(3) Uani 1 1 d . . . . .
H2A H -0.020794 0.810071 0.972454 0.031 Uiso 1 1 calc GR . . . .
H2B H 0.009116 0.715051 1.125745 0.031 Uiso 1 1 calc GR . . . .
H2C H 0.020793 0.622842 1.027382 0.031 Uiso 1 1 calc GR . . . .
C3 C 0.28833(16) 0.57762(16) 1.08237(15) 0.0170(3) Uani 1 1 d . . . . .
H3A H 0.237335 0.541718 1.174529 0.020 Uiso 1 1 calc R . . . .
H3B H 0.386528 0.595529 1.086816 0.020 Uiso 1 1 calc R . . . .
C4 C 0.30583(15) 0.45658(16) 1.02035(14) 0.0151(3) Uani 1 1 d . . . . .
C5 C 0.33798(16) 0.29442(17) 1.08711(15) 0.0192(3) Uani 1 1 d . . . . .
H5 H 0.346200 0.251557 1.180682 0.023 Uiso 1 1 calc R . . . .
C6 C 0.35788(17) 0.19611(17) 1.01505(16) 0.0199(3) Uani 1 1 d . . . . .
H6 H 0.378826 0.085863 1.060748 0.024 Uiso 1 1 calc R . . . .
C7 C 0.34773(16) 0.25594(17) 0.87742(16) 0.0186(3) Uani 1 1 d . . . . .
H7 H 0.362034 0.188473 0.828674 0.022 Uiso 1 1 calc R . . . .
C8 C 0.31594(15) 0.41779(16) 0.81411(14) 0.0151(3) Uani 1 1 d . . . . .
C9 C 0.29322(15) 0.51970(16) 0.88291(14) 0.0142(3) Uani 1 1 d . . . . .
C10 C 0.42174(16) 0.73104(17) 0.49797(15) 0.0183(3) Uani 1 1 d . . . . .
H10 H 0.435852 0.662865 0.444199 0.022 Uiso 1 1 calc R . . . .
C11 C 0.56384(18) 0.6935(2) 0.56315(19) 0.0283(4) Uani 1 1 d . . . . .
H11A H 0.580151 0.583827 0.623945 0.042 Uiso 1 1 calc GR . . . .
H11B H 0.554442 0.761713 0.613846 0.042 Uiso 1 1 calc GR . . . .
H11C H 0.647877 0.711080 0.493368 0.042 Uiso 1 1 calc GR . . . .
C12 C 0.39180(19) 0.9022(2) 0.40171(17) 0.0277(4) Uani 1 1 d . . . . .
H12A H 0.306981 0.919777 0.353925 0.041 Uiso 1 1 calc GR . . . .
H12B H 0.479277 0.924514 0.336895 0.041 Uiso 1 1 calc GR . . . .
H12C H 0.370042 0.971718 0.452871 0.041 Uiso 1 1 calc GR . . . .
C13 C 0.10150(16) 0.73169(17) 0.54492(15) 0.0176(3) Uani 1 1 d . . . . .
H13 H 0.077210 0.848384 0.502036 0.021 Uiso 1 1 calc R . . . .
C14 C -0.02822(18) 0.6781(2) 0.64930(18) 0.0293(4) Uani 1 1 d . . . . .
H14A H -0.006250 0.563961 0.693923 0.044 Uiso 1 1 calc GR . . . .
H14B H -0.118173 0.708479 0.604781 0.044 Uiso 1 1 calc GR . . . .
H14C H -0.043234 0.727524 0.715969 0.044 Uiso 1 1 calc GR . . . .
C15 C 0.12331(19) 0.6633(2) 0.43484(17) 0.0264(3) Uani 1 1 d . . . . .
H15A H 0.205437 0.700818 0.368440 0.040 Uiso 1 1 calc GR . . . .
H15B H 0.032558 0.696594 0.390992 0.040 Uiso 1 1 calc GR . . . .
H15C H 0.145890 0.548673 0.474680 0.040 Uiso 1 1 calc GR . . . .
B1 B 0.1844(17) 0.9999(11) 0.6933(13) 0.0222(17) Uani 0.8387(11) 1 d D U P A 1

loop_
_atom_site_aniso_label
_atom_site_aniso_U_11
_atom_site_aniso_U_22
_atom_site_aniso_U_33
_atom_site_aniso_U_23
_atom_site_aniso_U_13
_atom_site_aniso_U_12
Br1 0.040(2) 0.0187(16) 0.0175(14) -0.0031(10) -0.0050(12) 0.0064(9)
Ni1 0.01562(10) 0.01072(10) 0.01225(10) -0.00391(7) -0.00069(7) -0.00072(6)
P002 0.01634(17) 0.01246(16) 0.01190(17) -0.00342(13) -0.00133(13) -0.00135(13)
O1 0.0278(5) 0.0125(5) 0.0144(5) -0.0051(4) -0.0034(4) -0.0008(4)
N1 0.0149(5) 0.0148(5) 0.0151(6) -0.0063(5) -0.0003(4) -0.0014(4)
C1 0.0312(8) 0.0191(7) 0.0207(8) -0.0109(6) -0.0010(6) -0.0053(6)
C2 0.0150(6) 0.0236(7) 0.0217(8) -0.0095(6) 0.0038(5) -0.0013(5)
C3 0.0196(7) 0.0158(6) 0.0138(7) -0.0047(5) -0.0016(5) -0.0013(5)
C4 0.0128(6) 0.0147(6) 0.0153(7) -0.0045(5) 0.0006(5) -0.0012(5)
C5 0.0211(7) 0.0170(7) 0.0148(7) -0.0016(5) -0.0024(5) -0.0017(5)
C6 0.0216(7) 0.0119(6) 0.0210(7) -0.0022(5) -0.0018(6) -0.0006(5)
C7 0.0196(7) 0.0134(6) 0.0217(7) -0.0072(6) -0.0013(6) -0.0008(5)
C8 0.0149(6) 0.0152(6) 0.0137(7) -0.0044(5) -0.0011(5) -0.0019(5)
C9 0.0135(6) 0.0125(6) 0.0145(7) -0.0037(5) -0.0003(5) -0.0017(5)
C10 0.0180(7) 0.0193(7) 0.0171(7) -0.0074(6) 0.0015(5) -0.0036(5)
C11 0.0179(7) 0.0374(9) 0.0320(9) -0.0164(8) -0.0004(6) -0.0048(6)
C12 0.0287(8) 0.0229(8) 0.0238(8) -0.0032(6) 0.0064(6) -0.0074(6)
C13 0.0177(6) 0.0177(7) 0.0152(7) -0.0033(5) -0.0039(5) -0.0026(5)
C14 0.0210(8) 0.0393(10) 0.0253(9) -0.0076(7) 0.0010(6) -0.0112(7)
C15 0.0266(8) 0.0306(9) 0.0257(8) -0.0133(7) -0.0088(7) -0.0018(6)
B1 0.034(3) 0.008(2) 0.026(3) -0.009(2) 0.0037(18) -0.005(2)

loop_
_atom_type_symbol
_atom_type_description
_atom_type_scat_dispersion_real
_atom_type_scat_dispersion_imag
_atom_type_scat_source
C C 0.0033 0.0016 'International Tables Vol C Tables 4.2.6.8 and 6.1.1.4'
H H 0.0000 0.0000 'International Tables Vol C Tables 4.2.6.8 and 6.1.1.4'
B B 0.0013 0.0007 'International Tables Vol C Tables 4.2.6.8 and 6.1.1.4'
Br Br -0.2901 2.4595 'International Tables Vol C Tables 4.2.6.8 and 6.1.1.4'
N N 0.0061 0.0033 'International Tables Vol C Tables 4.2.6.8 and 6.1.1.4'
Ni Ni 0.3393 1.1124 'International Tables Vol C Tables 4.2.6.8 and 6.1.1.4'
O O 0.0106 0.0060 'International Tables Vol C Tables 4.2.6.8 and 6.1.1.4'
P P 0.1023 0.0942 'International Tables Vol C Tables 4.2.6.8 and 6.1.1.4'

loop_
_geom_angle_atom_site_label_1
_geom_angle_atom_site_label_2
_geom_angle_atom_site_label_3
_geom_angle
_geom_angle_site_symmetry_1
_geom_angle_site_symmetry_3
_geom_angle_publ_flag
P002 Ni1 Br1 96.71(14) . . ?
P002 Ni1 B1 94.8(3) . . ?
N1 Ni1 Br1 98.26(15) . . ?
N1 Ni1 P002 162.74(4) . . ?
N1 Ni1 B1 100.5(3) . . ?
C9 Ni1 Br1 177.69(13) . . ?
C9 Ni1 P002 81.34(5) . . ?
C9 Ni1 N1 83.49(6) . . ?
C9 Ni1 B1 175.8(4) . . ?
O1 P002 Ni1 107.73(4) . . ?
O1 P002 C10 100.16(6) . . ?
O1 P002 C13 102.07(6) . . ?
C10 P002 Ni1 121.26(5) . . ?
C13 P002 Ni1 115.70(5) . . ?
C13 P002 C10 107.08(7) . . ?
C8 O1 P002 110.29(9) . . ?
C1 N1 Ni1 116.60(9) . . ?
C1 N1 C2 108.30(11) . . ?
C1 N1 C3 108.84(12) . . ?
C2 N1 Ni1 104.95(9) . . ?
C2 N1 C3 109.00(11) . . ?
C3 N1 Ni1 108.91(9) . . ?
N1 C3 C4 107.54(12) . . ?
C5 C4 C3 125.69(13) . . ?
C9 C4 C3 113.89(12) . . ?
C9 C4 C5 120.37(13) . . ?
C6 C5 C4 119.36(14) . . ?
C5 C6 C7 121.50(13) . . ?
C8 C7 C6 117.64(14) . . ?
O1 C8 C9 116.47(12) . . ?
C7 C8 O1 120.98(13) . . ?
C7 C8 C9 122.55(14) . . ?
C4 C9 Ni1 117.43(10) . . ?
C8 C9 Ni1 123.97(11) . . ?
C8 C9 C4 118.56(13) . . ?
C11 C10 P002 109.33(11) . . ?
C11 C10 C12 111.23(13) . . ?
C12 C10 P002 112.83(10) . . ?
C14 C13 P002 109.33(11) . . ?
C14 C13 C15 110.97(13) . . ?
C15 C13 P002 112.59(10) . . ?

loop_
_geom_bond_atom_site_label_1
_geom_bond_atom_site_label_2
_geom_bond_distance
_geom_bond_site_symmetry_2
_geom_bond_publ_flag
Br1 Ni1 2.311(5) . ?
Ni1 P002 2.1250(5) . ?
Ni1 N1 2.0220(13) . ?
Ni1 C9 1.8669(14) . ?
Ni1 B1 2.270(10) . ?
P002 O1 1.6642(11) . ?
P002 C10 1.8332(15) . ?
P002 C13 1.8301(15) . ?
O1 C8 1.3921(17) . ?
N1 C1 1.4838(19) . ?
N1 C2 1.4931(19) . ?
N1 C3 1.5018(18) . ?
C3 C4 1.504(2) . ?
C4 C5 1.397(2) . ?
C4 C9 1.396(2) . ?
C5 C6 1.395(2) . ?
C6 C7 1.395(2) . ?
C7 C8 1.3901(19) . ?
C8 C9 1.392(2) . ?
C10 C11 1.531(2) . ?
C10 C12 1.536(2) . ?
C13 C14 1.532(2) . ?
C13 C15 1.532(2) . ?
